data_2000234
loop_
_publ_author_name
'Prince, P.'
'Fronczek, F. R.'
'Gandour, R. D.'

_publ_section_title
;
 2,7-Naphthalenediyl bis(<i>p</i>-toluenesulfonate)
;
_journal_issue 10
_journal_name_full 'Acta Crystallographica Section C'
_journal_page_first 2220
_journal_page_last 2222
_journal_paper_doi 10.1107/S0108270191003608
_journal_volume 47
_journal_year 1991
_chemical_formula_sum 'C24 H20 O6 S2'
_space_group_crystal_system triclinic
_space_group_IT_number 2
_space_group_name_Hall '-P 1'
_space_group_name_H-M_alt 'P -1'
_cell_angle_alpha 82.321(10)
_cell_angle_beta 76.560(8)
_cell_angle_gamma 73.261(8)
_cell_formula_units_Z 2
_cell_length_a 8.4835(7)
_cell_length_b 11.801(2)
_cell_length_c 12.036(2)
_cell_volume 1119.4(3)
_diffrn_radiation_type Cu
_diffrn_radiation_wavelength 1.54184
_exptl_absorpt_coefficient_mu 2.438
_exptl_crystal_density_diffrn 1.39
_exptl_crystal_F_000 488
_cod_data_source_file st0495.cif
_cod_data_source_block st0495a
_cod_depositor_comments
;
 Updating space group information and adding the symmetry operation list.

 Antanas Vaitkus,
 2018-06-14
;
_cod_database_code 2000234

loop_
_space_group_symop_id
_space_group_symop_operation_xyz
1 x,y,z
2 -x,-y,-z

loop_
_atom_site_label
_atom_site_fract_x
_atom_site_fract_y
_atom_site_fract_z
S1 .31557(5) .40685(3) .38225(4)
S2 .88225(5) .99781(3) .17912(3)
O1 .27350(10) .54638(9) .39484(9)
O2 .2621(2) .36240(10) .49570(10)
O3 .4855(2) .36680(10) .3237(2)
O4 .89860(10) .86695(9) .14730(9)
O5 1.0494(2) 1.00820(10) .14160(10)
O6 .7480(2) 1.08040(10) .13520(10)
C1 .4853(2) .64620(10) .31180(10)
C2 .3447(2) .61730(10) .30370(10)
C3 .2605(2) .66080(10) .21310(10)
C4 .3253(2) .73280(10) .12730(10)
C5 .5387(2) .84120(10) .04300(10)
C6 .6770(2) .87540(10) .04890(10)
C7 .7514(2) .83430(10) .14490(10)
C8 .6952(2) .75930(10) .23040(10)
C9 .5527(2) .72240(10) .22490(10)
C10 .4721(2) .76510(10) .13020(10)
C11 .1810(2) .39590(10) .29700(10)
C12 .0138(2) .4062(2) .34600(10)
C13 -.0936(2) .3972(2) .2796(2)
C14 -.0374(3) .3787(2) .1649(2)
C15 .1296(3) .3710(2) .1165(2)
C16 .2416(3) .3778(2) .1818(2)
C17 -.1552(3) .3671(2) .0937(2)
C18 .8279(2) .98850(10) .32910(10)
C19 .6950(2) 1.0733(2) .3841(2)
C20 .6544(3) 1.0658(2) .5020(2)
C21 .7446(2) .97480(10) .56600(10)
C22 .8793(2) .89350(10) .50940(10)
C23 .9235(2) .8984(2) .39110(10)
C24 .6945(3) .9641(2) .6957(2)
H1 .533(2) .6170(10) .3790(10)
H3 .162(2) .6420(10) .2130(10)
H4 .268(2) .766(2) .0640(10)
H5 .490(2) .8620(10) -.0190(10)
H6 .717(2) .9340(10) -.0040(10)
H8 .759(2) .7280(10) .2900(10)
H12 -.025(2) .417(2) .426(2)
H13 -.199(3) .400(2) .313(2)
H15 .178(3) .356(2) .033(2)
H16 .359(3) .377(2) .150(2)
H19 .625(3) 1.141(2) .339(2)
H20 .568(2) 1.112(2) .537(2)
H22 .941(2) .8340(10) .5660(10)
H23 1.002(2) .844(2) .3580(10)
H171 -.197(4) .301(3) .115(2)
H172 -.113(3) .376(2) .023(2)
H173 -.260(4) .455(3) .106(3)
H241 .703(3) 1.030(2) .724(2)
H242 .790(3) .906(2) .728(2)
H243 .612(4) .943(3) .725(3)
